data_4002751
loop_
_publ_author_name
'Ju, Huajun'
'Wang, Kang'
'Zhang, Jing'
'Geng, Hua'
'Liu, Zitong'
'Zhang, Guanxin'
'Zhao, Yongsheng'
'Zhang, Deqing'

_publ_section_title
;
 1,6- and 2,7-trans-\b-Styryl Substituted Pyrenes Exhibiting Both Emissive
 and Semiconducting Properties in the Solid State
;
_journal_issue 8
_journal_name_full 'Chemistry of Materials'
_journal_page_first 3580
_journal_paper_doi 10.1021/acs.chemmater.7b00056
_journal_volume 29
_journal_year 2017
_chemical_formula_moiety '2(C16 H11)'
_chemical_formula_sum 'C32 H22'
_chemical_formula_weight 406.49
_chemical_name_systematic
;
 ?
;
_space_group_crystal_system triclinic
_space_group_IT_number 2
_space_group_name_Hall '-P 1'
_space_group_name_H-M_alt 'P -1'
_symmetry_space_group_name_Hall '-P 1'
_symmetry_space_group_name_H-M 'P -1'
_atom_sites_solution_hydrogens geom
_audit_creation_date 2015-10-23
_audit_creation_method
;
Olex2 1.2
(compiled 2015.09.30 svn.r3233 for OlexSys, GUI svn.r5103)
;
_cell_angle_alpha 93.925(5)
_cell_angle_beta 109.054(5)
_cell_angle_gamma 97.992(6)
_cell_formula_units_Z 2
_cell_length_a 9.602(4)
_cell_length_b 10.452(4)
_cell_length_c 11.076(5)
_cell_measurement_reflns_used 3592
_cell_measurement_temperature 173.1500
_cell_measurement_theta_max 27.4809
_cell_measurement_theta_min 1.9598
_cell_volume 1032.8(7)
_computing_cell_refinement 'CrystalClear (Rigaku Inc., 2007)'
_computing_data_collection 'CrystalClear (Rigaku Inc., 2007)'
_computing_data_reduction 'CrystalClear (Rigaku Inc., 2007)'
_computing_molecular_graphics 'Olex2 (Dolomanov et al., 2009)'
_computing_publication_material 'CIFTAB (Sheldrick, 2013)'
_computing_structure_refinement 'SHELXL (Sheldrick, 2014)'
_computing_structure_solution
;
'SHELXT (Sheldrick, 2014)'
;
_diffrn_ambient_temperature 173.1500
_diffrn_detector_area_resol_mean 28.5714
_diffrn_measured_fraction_theta_full 0.996
_diffrn_measured_fraction_theta_max 0.993
_diffrn_measurement_details
;
scan:
    Number of images: 360
               Slice: -110.0000 - 70.0000
         Image width: 0.5000
            Exp time: 7.0000
       Rotation axis: Omega
               Omega: 0.0000
                 Chi: 45.0000
                 Phi: 0.0000
                 XTD: 40.0024
              2theta: -19.9724
scan:
    Number of images: 360
               Slice: -110.0000 - 70.0000
         Image width: 0.5000
            Exp time: 7.0000
       Rotation axis: Omega
               Omega: 0.0000
                 Chi: 45.0000
                 Phi: 180.0000
                 XTD: 40.0024
              2theta: -19.9724
scan:
    Number of images: 214
               Slice: -67.0000 - 40.0000
         Image width: 0.5000
            Exp time: 7.0000
       Rotation axis: Omega
               Omega: 0.0000
                 Chi: 45.0000
                 Phi: 90.0000
                 XTD: 40.0024
              2theta: -19.9724
;
_diffrn_measurement_device
;
Saturn724+ (2x2 bin mode)
;
_diffrn_measurement_device_details
;
AFC10: Fixed Chi 2 circle
;
_diffrn_measurement_device_type 'MM007-HF CCD(Saturn 724+)'
_diffrn_measurement_method '\w scans at fixed \c = 45\%'
_diffrn_orient_matrix_type d*Trek
_diffrn_orient_matrix_UB_11 0.0337
_diffrn_orient_matrix_UB_12 -0.1050
_diffrn_orient_matrix_UB_13 -0.0185
_diffrn_orient_matrix_UB_21 0.0508
_diffrn_orient_matrix_UB_22 0.0130
_diffrn_orient_matrix_UB_23 -0.0820
_diffrn_orient_matrix_UB_31 0.0874
_diffrn_orient_matrix_UB_32 -0.0135
_diffrn_orient_matrix_UB_33 0.0381
_diffrn_radiation_detector CCD
_diffrn_radiation_monochromator Confocal
_diffrn_radiation_type MoK\a
_diffrn_radiation_wavelength 0.71073
_diffrn_reflns_av_R_equivalents 0.0442
_diffrn_reflns_av_unetI/netI 0.0428
_diffrn_reflns_Laue_measured_fraction_full 0.996
_diffrn_reflns_Laue_measured_fraction_max 0.993
_diffrn_reflns_limit_h_max 12
_diffrn_reflns_limit_h_min -12
_diffrn_reflns_limit_k_max 13
_diffrn_reflns_limit_k_min -13
_diffrn_reflns_limit_l_max 14
_diffrn_reflns_limit_l_min -14
_diffrn_reflns_number 12005
_diffrn_reflns_point_group_measured_fraction_full 0.996
_diffrn_reflns_point_group_measured_fraction_max 0.993
_diffrn_reflns_theta_full 26.000
_diffrn_reflns_theta_max 27.501
_diffrn_reflns_theta_min 1.960
_diffrn_source 'Rotating Anode'
_diffrn_source_current 24.0000
_diffrn_source_power 1.2000
_diffrn_source_voltage 50.0000
_exptl_absorpt_coefficient_mu 0.074
_exptl_absorpt_correction_T_max 1.0000
_exptl_absorpt_correction_T_min 0.7334
_exptl_absorpt_correction_type multi-scan
_exptl_absorpt_process_details 'CrystalClear (Rigaku Inc., 2007)'
_exptl_crystal_colour yellow
_exptl_crystal_colour_primary yellow
_exptl_crystal_density_diffrn 1.307
_exptl_crystal_description Plate
_exptl_crystal_F_000 428
_exptl_crystal_size_max 0.27
_exptl_crystal_size_mid 0.21
_exptl_crystal_size_min 0.09
_refine_diff_density_max 0.329
_refine_diff_density_min -0.202
_refine_diff_density_rms 0.053
_refine_ls_extinction_method none
_refine_ls_goodness_of_fit_ref 1.096
_refine_ls_hydrogen_treatment constr
_refine_ls_matrix_type full
_refine_ls_number_parameters 289
_refine_ls_number_reflns 4717
_refine_ls_number_restraints 0
_refine_ls_restrained_S_all 1.096
_refine_ls_R_factor_all 0.0665
_refine_ls_R_factor_gt 0.0568
_refine_ls_shift/su_max 0.000
_refine_ls_shift/su_mean 0.000
_refine_ls_structure_factor_coef Fsqd
_refine_ls_weighting_details 'w=1/[\s^2^(Fo^2^)+(0.0665P)^2^+0.2377P] where P=(Fo^2^+2Fc^2^)/3'
_refine_ls_weighting_scheme calc
_refine_ls_wR_factor_gt 0.1366
_refine_ls_wR_factor_ref 0.1437
_reflns_Friedel_coverage 0.000
_reflns_number_gt 4085
_reflns_number_total 4717
_reflns_threshold_expression 'I > 2\s(I)'
_cod_data_source_file cm7b00056_si_002.cif
_cod_data_source_block mx4203
_cod_original_cell_volume 1032.7(7)
_cod_database_code 4002751
_shelxl_version_number 2013-4
_shelx_space_group_comment
;
The symmetry employed for this shelxl refinement is uniquely defined
by the following loop, which should always be used as a source of
symmetry information in preference to the above space-group names.
They are only intended as comments.
;
_diffrn_number_total 4717
_olex2_refinement_description
;
1. Fixed Uiso
 At 1.2 times of:
  All C(H) groups
2.a Aromatic/amide H refined with riding coordinates:
 C2(H2), C3(H3), C4(H4), C5(H5), C6(H6), C7(H7), C8(H8), C13(H13), C14(H14),
 C15(H15), C16(H16), C2A(H2A), C3A(H3A), C4A(H4A), C5A(H5A), C6A(H6A), C7A(H7A),
  C8A(H8A), C13A(H13A), C14A(H14A), C15A(H15A), C16A(H16A)
;
_olex2_submission_special_instructions 'No special instructions were received'

loop_
_space_group_symop_operation_xyz
'x, y, z'
'-x, -y, -z'

loop_
_atom_site_label
_atom_site_type_symbol
_atom_site_fract_x
_atom_site_fract_y
_atom_site_fract_z
_atom_site_U_iso_or_equiv
_atom_site_adp_type
_atom_site_occupancy
_atom_site_site_symmetry_order
_atom_site_calc_flag
_atom_site_refinement_flags_posn
C1 C 0.34863(15) 0.80919(14) 0.61576(12) 0.0261(3) Uani 1 1 d .
C2 C 0.38704(16) 0.93783(14) 0.59465(13) 0.0300(3) Uani 1 1 d .
H2 H 0.3577 0.9601 0.5113 0.036 Uiso 1 1 calc R
C3 C 0.46815(17) 1.03202(15) 0.69665(15) 0.0344(3) Uani 1 1 d .
H3 H 0.4930 1.1171 0.6812 0.041 Uiso 1 1 calc R
C4 C 0.51274(17) 1.00085(16) 0.82152(14) 0.0357(4) Uani 1 1 d .
H4 H 0.5666 1.0648 0.8898 0.043 Uiso 1 1 calc R
C5 C 0.47675(16) 0.87413(16) 0.84416(13) 0.0339(3) Uani 1 1 d .
H5 H 0.5071 0.8526 0.9278 0.041 Uiso 1 1 calc R
C6 C 0.39562(15) 0.77924(14) 0.74246(13) 0.0285(3) Uani 1 1 d .
H6 H 0.3720 0.6943 0.7587 0.034 Uiso 1 1 calc R
C7 C 0.26275(16) 0.70445(14) 0.51208(13) 0.0287(3) Uani 1 1 d .
H7 H 0.2537 0.6207 0.5353 0.034 Uiso 1 1 calc R
C8 C 0.19634(15) 0.71641(14) 0.38819(13) 0.0276(3) Uani 1 1 d .
H8 H 0.2061 0.7990 0.3623 0.033 Uiso 1 1 calc R
C9 C 0.10822(15) 0.60658(13) 0.28950(12) 0.0253(3) Uani 1 1 d .
C10 C 0.09362(14) 0.60909(12) 0.15812(12) 0.0227(3) Uani 1 1 d .
C11 C 0.00778(14) 0.50017(12) 0.06616(12) 0.0225(3) Uani 1 1 d .
C12 C -0.06209(15) 0.39074(13) 0.10674(12) 0.0243(3) Uani 1 1 d .
C13 C -0.04494(16) 0.39130(14) 0.23710(13) 0.0294(3) Uani 1 1 d .
H13 H -0.0899 0.3198 0.2646 0.035 Uiso 1 1 calc R
C14 C 0.03778(16) 0.49647(14) 0.32505(13) 0.0293(3) Uani 1 1 d .
H14 H 0.0472 0.4943 0.4111 0.035 Uiso 1 1 calc R
C15 C 0.16425(15) 0.71644(13) 0.11279(13) 0.0274(3) Uani 1 1 d .
H15 H 0.2220 0.7876 0.1712 0.033 Uiso 1 1 calc R
C16 C -0.14860(16) 0.28369(13) 0.01304(13) 0.0294(3) Uani 1 1 d .
H16 H -0.1954 0.2122 0.0392 0.035 Uiso 1 1 calc R
C1A C 0.82434(16) 0.83368(13) 0.60690(13) 0.0257(3) Uani 1 1 d .
C2A C 0.96532(16) 0.88472(14) 0.60275(13) 0.0305(3) Uani 1 1 d .
H2A H 0.9903 0.8613 0.5309 0.037 Uiso 1 1 calc R
C3A C 1.06783(17) 0.96945(15) 0.70408(14) 0.0342(3) Uani 1 1 d .
H3A H 1.1608 1.0026 0.6997 0.041 Uiso 1 1 calc R
C4A C 1.03305(18) 1.00518(14) 0.81185(14) 0.0345(4) Uani 1 1 d .
H4A H 1.1027 1.0614 0.8803 0.041 Uiso 1 1 calc R
C5A C 0.89353(18) 0.95664(14) 0.81719(13) 0.0325(3) Uani 1 1 d .
H5A H 0.8692 0.9809 0.8892 0.039 Uiso 1 1 calc R
C6A C 0.79051(16) 0.87229(13) 0.71603(13) 0.0285(3) Uani 1 1 d .
H6A H 0.6971 0.8407 0.7206 0.034 Uiso 1 1 calc R
C7A C 0.71030(16) 0.74413(14) 0.50265(13) 0.0286(3) Uani 1 1 d .
H7A H 0.6184 0.7201 0.5131 0.034 Uiso 1 1 calc R
C8A C 0.72457(16) 0.69373(13) 0.39477(12) 0.0273(3) Uani 1 1 d .
H8A H 0.8172 0.7148 0.3848 0.033 Uiso 1 1 calc R
C9A C 0.60625(15) 0.60732(13) 0.28949(12) 0.0247(3) Uani 1 1 d .
C10A C 0.61252(14) 0.59517(12) 0.16311(12) 0.0229(3) Uani 1 1 d .
C11A C 0.49781(14) 0.50731(12) 0.06394(12) 0.0220(3) Uani 1 1 d .
C12A C 0.37859(15) 0.43425(12) 0.09248(12) 0.0232(3) Uani 1 1 d .
C13A C 0.37390(15) 0.45124(13) 0.21754(13) 0.0259(3) Uani 1 1 d .
H13A H 0.2951 0.4053 0.2366 0.031 Uiso 1 1 calc R
C14A C 0.48480(15) 0.53523(13) 0.31258(13) 0.0270(3) Uani 1 1 d .
H14A H 0.4791 0.5445 0.3948 0.032 Uiso 1 1 calc R
C15A C 0.72800(15) 0.66926(13) 0.12823(13) 0.0261(3) Uani 1 1 d .
H15A H 0.8022 0.7285 0.1906 0.031 Uiso 1 1 calc R
C16A C 0.26815(15) 0.34469(13) -0.00731(13) 0.0257(3) Uani 1 1 d .
H16A H 0.1916 0.2947 0.0115 0.031 Uiso 1 1 calc R

loop_
_atom_site_aniso_label
_atom_site_aniso_U_11
_atom_site_aniso_U_22
_atom_site_aniso_U_33
_atom_site_aniso_U_23
_atom_site_aniso_U_13
_atom_site_aniso_U_12
C1 0.0225(6) 0.0326(7) 0.0217(6) -0.0017(5) 0.0064(5) 0.0057(5)
C2 0.0294(7) 0.0328(8) 0.0259(7) 0.0018(6) 0.0070(6) 0.0057(6)
C3 0.0309(8) 0.0310(8) 0.0380(8) -0.0024(6) 0.0093(6) 0.0038(6)
C4 0.0280(7) 0.0429(9) 0.0311(7) -0.0123(6) 0.0081(6) 0.0029(6)
C5 0.0283(7) 0.0500(9) 0.0222(7) -0.0011(6) 0.0076(6) 0.0075(6)
C6 0.0257(7) 0.0351(8) 0.0257(7) 0.0028(6) 0.0099(6) 0.0063(6)
C7 0.0281(7) 0.0291(7) 0.0272(7) 0.0001(5) 0.0079(6) 0.0048(6)
C8 0.0284(7) 0.0291(7) 0.0237(6) -0.0016(5) 0.0085(6) 0.0036(6)
C9 0.0231(6) 0.0293(7) 0.0218(6) 0.0001(5) 0.0055(5) 0.0049(5)
C10 0.0219(6) 0.0241(7) 0.0209(6) 0.0006(5) 0.0061(5) 0.0038(5)
C11 0.0204(6) 0.0232(6) 0.0224(6) 0.0015(5) 0.0055(5) 0.0039(5)
C12 0.0236(7) 0.0247(7) 0.0230(6) 0.0017(5) 0.0068(5) 0.0019(5)
C13 0.0298(7) 0.0314(7) 0.0264(7) 0.0062(6) 0.0105(6) -0.0003(6)
C14 0.0299(7) 0.0375(8) 0.0202(6) 0.0029(5) 0.0096(6) 0.0023(6)
C15 0.0285(7) 0.0240(7) 0.0249(7) -0.0012(5) 0.0060(6) -0.0017(5)
C16 0.0322(8) 0.0253(7) 0.0276(7) 0.0037(5) 0.0089(6) -0.0020(6)
C1A 0.0288(7) 0.0250(7) 0.0224(6) 0.0019(5) 0.0070(5) 0.0058(5)
C2A 0.0333(8) 0.0330(8) 0.0258(7) 0.0001(6) 0.0126(6) 0.0035(6)
C3A 0.0313(8) 0.0349(8) 0.0341(8) 0.0020(6) 0.0114(6) -0.0018(6)
C4A 0.0407(9) 0.0296(8) 0.0265(7) -0.0017(6) 0.0067(6) -0.0022(6)
C5A 0.0431(9) 0.0312(8) 0.0240(7) -0.0011(6) 0.0145(6) 0.0034(6)
C6A 0.0300(7) 0.0300(7) 0.0265(7) 0.0010(5) 0.0112(6) 0.0054(6)
C7A 0.0265(7) 0.0325(7) 0.0249(7) -0.0001(6) 0.0076(6) 0.0031(6)
C8A 0.0267(7) 0.0298(7) 0.0232(6) 0.0000(5) 0.0068(6) 0.0032(5)
C9A 0.0259(7) 0.0245(7) 0.0221(6) 0.0004(5) 0.0061(5) 0.0056(5)
C10A 0.0229(6) 0.0225(6) 0.0227(6) 0.0009(5) 0.0068(5) 0.0056(5)
C11A 0.0223(6) 0.0210(6) 0.0225(6) 0.0015(5) 0.0067(5) 0.0057(5)
C12A 0.0231(6) 0.0237(6) 0.0231(6) 0.0028(5) 0.0073(5) 0.0058(5)
C13A 0.0267(7) 0.0267(7) 0.0269(7) 0.0049(5) 0.0119(5) 0.0047(5)
C14A 0.0305(7) 0.0295(7) 0.0220(6) 0.0021(5) 0.0102(6) 0.0058(6)
C15A 0.0227(7) 0.0260(7) 0.0252(6) -0.0011(5) 0.0044(5) 0.0009(5)
C16A 0.0223(6) 0.0272(7) 0.0271(7) 0.0023(5) 0.0089(5) 0.0018(5)

loop_
_atom_type_symbol
_atom_type_description
_atom_type_scat_dispersion_real
_atom_type_scat_dispersion_imag
_atom_type_scat_source
C C 0.0033 0.0016 'International Tables Vol C Tables 4.2.6.8 and 6.1.1.4'
H H 0.0000 0.0000 'International Tables Vol C Tables 4.2.6.8 and 6.1.1.4'

loop_
_geom_angle_atom_site_label_1
_geom_angle_atom_site_label_2
_geom_angle_atom_site_label_3
_geom_angle
_geom_angle_site_symmetry_1
_geom_angle_site_symmetry_3
C2 C1 C7 123.48(13) . .
C6 C1 C2 118.00(13) . .
C6 C1 C7 118.51(13) . .
C1 C2 H2 119.7 . .
C3 C2 C1 120.62(13) . .
C3 C2 H2 119.7 . .
C2 C3 H3 119.7 . .
C2 C3 C4 120.60(14) . .
C4 C3 H3 119.7 . .
C3 C4 H4 120.2 . .
C5 C4 C3 119.61(13) . .
C5 C4 H4 120.2 . .
C4 C5 H5 119.9 . .
C4 C5 C6 120.12(14) . .
C6 C5 H5 119.9 . .
C1 C6 H6 119.5 . .
C5 C6 C1 121.05(14) . .
C5 C6 H6 119.5 . .
C1 C7 H7 116.5 . .
C8 C7 C1 127.06(13) . .
C8 C7 H7 116.5 . .
C7 C8 H8 118.0 . .
C7 C8 C9 124.06(13) . .
C9 C8 H8 118.0 . .
C10 C9 C8 121.53(12) . .
C14 C9 C8 119.96(12) . .
C14 C9 C10 118.51(12) . .
C9 C10 C11 119.51(12) . .
C9 C10 C15 122.60(12) . .
C11 C10 C15 117.88(12) . .
C11 C11 C10 120.64(15) 2_565 .
C12 C11 C10 119.94(12) . .
C12 C11 C11 119.42(14) . 2_565
C11 C12 C16 118.98(12) . .
C13 C12 C11 119.05(12) . .
C13 C12 C16 121.97(12) . .
C12 C13 H13 119.7 . .
C14 C13 C12 120.69(13) . .
C14 C13 H13 119.7 . .
C9 C14 H14 118.9 . .
C13 C14 C9 122.29(13) . .
C13 C14 H14 118.9 . .
C10 C15 H15 119.3 . .
C16 C15 C10 121.40(12) 2_565 .
C16 C15 H15 119.3 2_565 .
C12 C16 H16 119.2 . .
C15 C16 C12 121.67(12) 2_565 .
C15 C16 H16 119.2 2_565 .
C2A C1A C7A 123.65(13) . .
C6A C1A C2A 117.81(13) . .
C6A C1A C7A 118.54(13) . .
C1A C2A H2A 119.6 . .
C3A C2A C1A 120.87(14) . .
C3A C2A H2A 119.6 . .
C2A C3A H3A 119.8 . .
C4A C3A C2A 120.48(14) . .
C4A C3A H3A 119.8 . .
C3A C4A H4A 120.3 . .
C3A C4A C5A 119.48(14) . .
C5A C4A H4A 120.3 . .
C4A C5A H5A 119.9 . .
C6A C5A C4A 120.27(14) . .
C6A C5A H5A 119.9 . .
C1A C6A H6A 119.5 . .
C5A C6A C1A 121.09(14) . .
C5A C6A H6A 119.5 . .
C1A C7A H7A 116.6 . .
C8A C7A C1A 126.80(14) . .
C8A C7A H7A 116.6 . .
C7A C8A H8A 117.2 . .
C7A C8A C9A 125.63(14) . .
C9A C8A H8A 117.2 . .
C10A C9A C8A 120.89(13) . .
C14A C9A C8A 120.46(12) . .
C14A C9A C10A 118.65(12) . .
C9A C10A C11A 119.37(12) . .
C9A C10A C15A 122.95(12) . .
C11A C10A C15A 117.67(12) . .
C11A C11A C10A 120.43(15) 2_665 .
C12A C11A C10A 119.96(12) . .
C12A C11A C11A 119.61(14) . 2_665
C11A C12A C16A 118.76(12) . .
C13A C12A C11A 119.11(12) . .
C13A C12A C16A 122.13(12) . .
C12A C13A H13A 119.7 . .
C14A C13A C12A 120.67(13) . .
C14A C13A H13A 119.7 . .
C9A C14A H14A 118.9 . .
C13A C14A C9A 122.20(13) . .
C13A C14A H14A 118.9 . .
C10A C15A H15A 119.1 . .
C16A C15A C10A 121.77(12) 2_665 .
C16A C15A H15A 119.1 2_665 .
C12A C16A H16A 119.1 . .
C15A C16A C12A 121.71(13) 2_665 .
C15A C16A H16A 119.1 2_665 .

loop_
_geom_bond_atom_site_label_1
_geom_bond_atom_site_label_2
_geom_bond_distance
_geom_bond_site_symmetry_2
C1 C2 1.400(2) .
C1 C6 1.3990(19) .
C1 C7 1.4682(19) .
C2 H2 0.9300 .
C2 C3 1.383(2) .
C3 H3 0.9300 .
C3 C4 1.384(2) .
C4 H4 0.9300 .
C4 C5 1.382(2) .
C5 H5 0.9300 .
C5 C6 1.385(2) .
C6 H6 0.9300 .
C7 H7 0.9300 .
C7 C8 1.334(2) .
C8 H8 0.9300 .
C8 C9 1.4774(18) .
C9 C10 1.4181(19) .
C9 C14 1.3988(19) .
C10 C11 1.4300(18) .
C10 C15 1.4348(19) .
C11 C11 1.424(3) 2_565
C11 C12 1.4193(18) .
C12 C13 1.3983(19) .
C12 C16 1.4278(18) .
C13 H13 0.9300 .
C13 C14 1.3761(19) .
C14 H14 0.9300 .
C15 H15 0.9300 .
C15 C16 1.352(2) 2_565
C16 C15 1.352(2) 2_565
C16 H16 0.9300 .
C1A C2A 1.401(2) .
C1A C6A 1.398(2) .
C1A C7A 1.4663(19) .
C2A H2A 0.9300 .
C2A C3A 1.383(2) .
C3A H3A 0.9300 .
C3A C4A 1.382(2) .
C4A H4A 0.9300 .
C4A C5A 1.387(2) .
C5A H5A 0.9300 .
C5A C6A 1.3820(19) .
C6A H6A 0.9300 .
C7A H7A 0.9300 .
C7A C8A 1.328(2) .
C8A H8A 0.9300 .
C8A C9A 1.4736(18) .
C9A C10A 1.4185(19) .
C9A C14A 1.4034(19) .
C10A C11A 1.4331(18) .
C10A C15A 1.4353(19) .
C11A C11A 1.429(3) 2_665
C11A C12A 1.4212(18) .
C12A C13A 1.4006(19) .
C12A C16A 1.4281(18) .
C13A H13A 0.9300 .
C13A C14A 1.3763(19) .
C14A H14A 0.9300 .
C15A H15A 0.9300 .
C15A C16A 1.3504(19) 2_665
C16A C15A 1.3504(19) 2_665
C16A H16A 0.9300 .

loop_
_geom_torsion_atom_site_label_1
_geom_torsion_atom_site_label_2
_geom_torsion_atom_site_label_3
_geom_torsion_atom_site_label_4
_geom_torsion
_geom_torsion_site_symmetry_1
_geom_torsion_site_symmetry_4
C1 C2 C3 C4 -0.1(2) . .
C1 C7 C8 C9 -178.37(13) . .
C2 C1 C6 C5 0.5(2) . .
C2 C1 C7 C8 -7.5(2) . .
C2 C3 C4 C5 0.5(2) . .
C3 C4 C5 C6 -0.5(2) . .
C4 C5 C6 C1 0.0(2) . .
C6 C1 C2 C3 -0.4(2) . .
C6 C1 C7 C8 172.87(14) . .
C7 C1 C2 C3 179.97(14) . .
C7 C1 C6 C5 -179.89(13) . .
C7 C8 C9 C10 -152.93(14) . .
C7 C8 C9 C14 26.6(2) . .
C8 C9 C10 C11 179.68(12) . .
C8 C9 C10 C15 0.9(2) . .
C8 C9 C14 C13 -179.67(13) . .
C9 C10 C11 C11 -179.56(14) . 2_565
C9 C10 C11 C12 0.1(2) . .
C9 C10 C15 C16 179.94(14) . 2_565
C10 C9 C14 C13 -0.1(2) . .
C10 C11 C12 C13 -0.3(2) . .
C10 C11 C12 C16 179.32(13) . .
C11 C10 C15 C16 1.1(2) . 2_565
C11 C11 C12 C13 179.33(15) 2_565 .
C11 C11 C12 C16 -1.1(2) 2_565 .
C11 C12 C13 C14 0.3(2) . .
C11 C12 C16 C15 0.7(2) . 2_565
C12 C13 C14 C9 -0.1(2) . .
C13 C12 C16 C15 -179.74(14) . 2_565
C14 C9 C10 C11 0.1(2) . .
C14 C9 C10 C15 -178.67(14) . .
C15 C10 C11 C11 -0.7(2) . 2_565
C15 C10 C11 C12 178.94(12) . .
C16 C12 C13 C14 -179.29(13) . .
C1A C2A C3A C4A 0.2(2) . .
C1A C7A C8A C9A -177.80(13) . .
C2A C1A C6A C5A -0.9(2) . .
C2A C1A C7A C8A 3.6(2) . .
C2A C3A C4A C5A -0.8(2) . .
C3A C4A C5A C6A 0.6(2) . .
C4A C5A C6A C1A 0.3(2) . .
C6A C1A C2A C3A 0.6(2) . .
C6A C1A C7A C8A -177.37(14) . .
C7A C1A C2A C3A 179.64(13) . .
C7A C1A C6A C5A -179.91(13) . .
C7A C8A C9A C10A 157.72(14) . .
C7A C8A C9A C14A -22.3(2) . .
C8A C9A C10A C11A 178.16(11) . .
C8A C9A C10A C15A -3.1(2) . .
C8A C9A C14A C13A -178.47(13) . .
C9A C10A C11A C11A -179.57(14) . 2_665
C9A C10A C11A C12A 0.55(19) . .
C9A C10A C15A C16A 179.63(13) . 2_665
C10A C9A C14A C13A 1.5(2) . .
C10A C11A C12A C13A 1.11(19) . .
C10A C11A C12A C16A -178.23(12) . .
C11A C10A C15A C16A -1.6(2) . 2_665
C11A C11A C12A C13A -178.77(14) 2_665 .
C11A C11A C12A C16A 1.9(2) 2_665 .
C11A C12A C13A C14A -1.5(2) . .
C11A C12A C16A C15A -2.0(2) . 2_665
C12A C13A C14A C9A 0.2(2) . .
C13A C12A C16A C15A 178.72(13) . 2_665
C14A C9A C10A C11A -1.83(19) . .
C14A C9A C10A C15A 176.93(13) . .
C15A C10A C11A C11A 1.6(2) . 2_665
C15A C10A C11A C12A -178.28(12) . .
C16A C12A C13A C14A 177.84(12) . .
